data_2240420
loop_
_publ_author_name
'Gopinath, S.'
'Narayanan, P.'
'Sethusankar, K.'
'Nandakumar, Meganathan'
'Mohanakrishnan, Arasambattu K.'

_publ_section_title
;
 Crystal structures and conformations of two Diels--Alder adduct
 derivatives:
 1,8-bis(thiophen-2-yl)-14-oxatetracyclo[6.5.1.0^2,7^.0^9,13^]tetradeca-2(7),3,5-trien-10-one
 and 1,8-diphenyl-14-oxatetracyclo[6.5.1.0^2,7^.0^9,13^]
 tetradeca-2,4,6-trien-10-one
;
_journal_coeditor_code BG2544
_journal_issue 2
_journal_name_full 'Acta Crystallographica Section E'
_journal_page_first 213
_journal_page_last 216
_journal_paper_doi 10.1107/S2056989015001073
_journal_volume 71
_journal_year 2015
_chemical_formula_iupac 'C21 H16 O2 S2'
_chemical_formula_moiety 'C21 H16 O2 S2'
_chemical_formula_sum 'C21 H16 O2 S2'
_chemical_formula_weight 364.46
_chemical_name_systematic 1,8-Bis(thiophen-2-yl)-14-oxatetracyclo[6.5.1.0^2,7^.0^9,13^]tetradeca-2(7),3,5-trien-10-one
_space_group_IT_number 2
_symmetry_cell_setting triclinic
_symmetry_space_group_name_Hall '-P 1'
_symmetry_space_group_name_H-M 'P -1'
_atom_sites_solution_hydrogens geom
_atom_sites_solution_primary direct
_atom_sites_solution_secondary difmap
_audit_creation_method SHELXL-97
_cell_angle_alpha 75.491(4)
_cell_angle_beta 83.148(5)
_cell_angle_gamma 86.424(5)
_cell_formula_units_Z 2
_cell_length_a 7.1679(11)
_cell_length_b 10.9915(17)
_cell_length_c 11.2041(16)
_cell_measurement_reflns_used 3661
_cell_measurement_temperature 296(2)
_cell_measurement_theta_max 27.00
_cell_measurement_theta_min 1.91
_cell_volume 848.0(2)
_computing_cell_refinement
;
SAINT (Bruker, 2008)
;
_computing_data_collection
;
APEX2 (Bruker, 2008)
;
_computing_data_reduction
;
SAINT (Bruker, 2008)
;
_computing_molecular_graphics
;
ORTEP-3 for Windows (Farrugia, 2012) and Mercury (Macrae <i>et al.</i>,
2008)
;
_computing_publication_material
;
SHELXL97 (Sheldrick, 2015) and  PLATON  (Spek, 2009)
;
_computing_structure_refinement
;
SHELXL97 (Sheldrick, 2015)
;
_computing_structure_solution
;
SHELXS97 (Sheldrick, 2008)
;
_diffrn_ambient_temperature 296(2)
_diffrn_measured_fraction_theta_full 0.990
_diffrn_measured_fraction_theta_max 0.990
_diffrn_measurement_device_type 'Bruker APEXII CCD diffractometer'
_diffrn_measurement_method '\w & \f scans'
_diffrn_radiation_monochromator graphite
_diffrn_radiation_source 'fine-focus sealed tube'
_diffrn_radiation_type MoK\a
_diffrn_radiation_wavelength 0.71073
_diffrn_reflns_av_R_equivalents 0.0000
_diffrn_reflns_av_sigmaI/netI 0.0667
_diffrn_reflns_limit_h_max 9
_diffrn_reflns_limit_h_min -9
_diffrn_reflns_limit_k_max 14
_diffrn_reflns_limit_k_min -14
_diffrn_reflns_limit_l_max 14
_diffrn_reflns_limit_l_min -14
_diffrn_reflns_number 15428
_diffrn_reflns_theta_full 27.00
_diffrn_reflns_theta_max 27.00
_diffrn_reflns_theta_min 1.91
_exptl_absorpt_coefficient_mu 0.326
_exptl_absorpt_correction_T_max 0.922
_exptl_absorpt_correction_T_min 0.892
_exptl_absorpt_correction_type multi-scan
_exptl_absorpt_process_details
;
(SADABS; Bruker, 2008)
;
_exptl_crystal_colour colourless
_exptl_crystal_density_diffrn 1.427
_exptl_crystal_density_method 'not measured'
_exptl_crystal_description block
_exptl_crystal_F_000 380
_exptl_crystal_size_max 0.35
_exptl_crystal_size_mid 0.30
_exptl_crystal_size_min 0.25
_refine_diff_density_max 0.378
_refine_diff_density_min -0.331
_refine_ls_extinction_coef 0.042(4)
_refine_ls_extinction_expression Fc^*^=kFc[1+0.001xFc^2^\l^3^/sin(2\q)]^-1/4^
_refine_ls_extinction_method SHELXL
_refine_ls_goodness_of_fit_ref 1.080
_refine_ls_hydrogen_treatment constr
_refine_ls_matrix_type full
_refine_ls_number_parameters 305
_refine_ls_number_reflns 15439
_refine_ls_number_restraints 130
_refine_ls_restrained_S_all 1.093
_refine_ls_R_factor_all 0.0747
_refine_ls_R_factor_gt 0.0638
_refine_ls_shift/su_max 0.001
_refine_ls_shift/su_mean 0.000
_refine_ls_structure_factor_coef Fsqd
_refine_ls_weighting_details 'calc w=1/[\s^2^(Fo^2^)+(0.1228P)^2^+0.3791P] where P=(Fo^2^+2Fc^2^)/3'
_refine_ls_weighting_scheme calc
_refine_ls_wR_factor_gt 0.1914
_refine_ls_wR_factor_ref 0.2061
_reflns_number_gt 12676
_reflns_number_total 3661
_reflns_threshold_expression >2sigma(I)
_cod_data_source_file bg2544sup1.cif
_cod_data_source_block I
_cod_database_code 2240420
_cod_database_fobs_code 2240420

loop_
_symmetry_equiv_pos_as_xyz
'x, y, z'
'-x, -y, -z'

loop_
_atom_site_type_symbol
_atom_site_label
_atom_site_fract_x
_atom_site_fract_y
_atom_site_fract_z
_atom_site_U_iso_or_equiv
_atom_site_adp_type
_atom_site_calc_flag
_atom_site_refinement_flags
_atom_site_occupancy
_atom_site_symmetry_multiplicity
_atom_site_disorder_assembly
_atom_site_disorder_group
C C1 0.2966(2) 0.24768(14) 0.80312(15) 0.0320(4) Uani d . 1 1 B .
C C2 0.2533(3) 0.12787(16) 0.87127(18) 0.0427(4) Uani d . 1 1 . .
H H2 0.2332 0.0645 0.8332 0.051 Uiso calc R 1 1 . .
C C3 0.2410(3) 0.10627(18) 1.00035(19) 0.0512(5) Uani d . 1 1 . .
H H3 0.2098 0.0270 1.0493 0.061 Uiso calc R 1 1 . .
C C4 0.2738(3) 0.19886(19) 1.05641(18) 0.0503(5) Uani d . 1 1 . .
H H4 0.2651 0.1813 1.1425 0.060 Uiso calc R 1 1 . .
C C5 0.3203(2) 0.32007(17) 0.98616(15) 0.0408(4) Uani d . 1 1 . .
H H5 0.3443 0.3830 1.0239 0.049 Uiso calc R 1 1 . .
C C6 0.3291(2) 0.34209(14) 0.85894(14) 0.0316(4) Uani d . 1 1 . .
C C7 0.3858(2) 0.45424(14) 0.75414(14) 0.0303(3) Uani d D 1 1 A .
C C8 0.5885(2) 0.42773(15) 0.69561(15) 0.0341(4) Uani d . 1 1 . .
H H8 0.6300 0.5003 0.6290 0.041 Uiso calc R 1 1 . .
C C9 0.5583(2) 0.31589(15) 0.64140(15) 0.0343(4) Uani d . 1 1 B .
H H9 0.6011 0.3340 0.5525 0.041 Uiso calc R 1 1 . .
C C10 0.3398(2) 0.30417(14) 0.66561(14) 0.0313(4) Uani d D 1 1 . .
C C13 0.7396(3) 0.38703(18) 0.78606(18) 0.0465(4) Uani d . 1 1 . .
H H13A 0.8594 0.4223 0.7482 0.056 Uiso calc R 1 1 . .
H H13B 0.7034 0.4151 0.8613 0.056 Uiso calc R 1 1 . .
C C12 0.7534(3) 0.24352(18) 0.81505(19) 0.0506(5) Uani d . 1 1 B .
H H12A 0.8837 0.2142 0.8171 0.061 Uiso calc R 1 1 . .
H H12B 0.6851 0.2077 0.8951 0.061 Uiso calc R 1 1 . .
C C11 0.6688(3) 0.20498(17) 0.71388(19) 0.0439(4) Uani d . 1 1 . .
O O1 0.27812(15) 0.43350(9) 0.65757(10) 0.0315(3) Uani d . 1 1 A .
O O2 0.6807(2) 0.10143(13) 0.69681(16) 0.0662(4) Uani d . 1 1 B .
C C14 0.3464(2) 0.58158(14) 0.77580(15) 0.0331(4) Uani d D 1 1 . .
S S1 0.14784(9) 0.61494(6) 0.86444(6) 0.0503(2) Uani d PDU 0.901(2) 1 A 1
C C15 0.4516(7) 0.6859(4) 0.7309(5) 0.0425(9) Uani d PDU 0.901(2) 1 A 1
H H15 0.5648 0.6863 0.6806 0.051 Uiso calc PR 0.901(2) 1 A 1
C C16 0.3716(4) 0.7938(3) 0.7684(3) 0.0460(7) Uani d PDU 0.901(2) 1 A 1
H H16 0.4258 0.8721 0.7460 0.055 Uiso calc PR 0.901(2) 1 A 1
C C17 0.2080(4) 0.7687(2) 0.8404(3) 0.0466(7) Uani d PDU 0.901(2) 1 A 1
H H17 0.1354 0.8280 0.8735 0.056 Uiso calc PR 0.901(2) 1 A 1
S S1' 0.483(2) 0.7018(12) 0.7053(15) 0.062(3) Uani d PDU 0.099(2) 1 A 2
C C15' 0.216(3) 0.5936(18) 0.8800(16) 0.0425(9) Uani d PDU 0.099(2) 1 A 2
H H15' 0.1643 0.5290 0.9438 0.051 Uiso calc PR 0.099(2) 1 A 2
C C16' 0.181(4) 0.7267(17) 0.865(3) 0.039(4) Uani d PDU 0.099(2) 1 A 2
H H16' 0.0845 0.7639 0.9085 0.047 Uiso calc PR 0.099(2) 1 A 2
C C17' 0.319(3) 0.793(3) 0.772(3) 0.042(5) Uani d PDU 0.099(2) 1 A 2
H H17' 0.3205 0.8799 0.7489 0.051 Uiso calc PR 0.099(2) 1 A 2
S S2 0.0599(2) 0.3235(2) 0.50935(18) 0.0465(4) Uani d PDU 0.666(2) 1 B 1
C C18 0.2491(7) 0.2522(5) 0.5765(5) 0.0325(12) Uani d PDU 0.666(2) 1 B 1
C C19 0.3072(13) 0.1376(7) 0.5464(7) 0.056(2) Uani d PDU 0.666(2) 1 B 1
H H19 0.4085 0.0855 0.5742 0.067 Uiso calc PR 0.666(2) 1 B 1
C C20 0.1796(9) 0.1168(7) 0.4643(6) 0.0585(14) Uani d PDU 0.666(2) 1 B 1
H H20 0.1901 0.0457 0.4328 0.070 Uiso calc PR 0.666(2) 1 B 1
C C21 0.0425(11) 0.2074(5) 0.4352(7) 0.0541(14) Uani d PDU 0.666(2) 1 B 1
H H21 -0.0478 0.2061 0.3824 0.065 Uiso calc PR 0.666(2) 1 B 1
S S2' 0.2950(8) 0.1143(4) 0.5432(5) 0.0558(9) Uani d PDU 0.334(2) 1 B 2
C C18' 0.2398(16) 0.2505(10) 0.5834(11) 0.047(3) Uani d PDU 0.334(2) 1 B 2
C C19' 0.0888(17) 0.3156(14) 0.5201(12) 0.054(3) Uani d PDU 0.334(2) 1 B 2
H H19' 0.0359 0.3928 0.5289 0.065 Uiso calc PR 0.334(2) 1 B 2
C C20' 0.030(2) 0.2443(11) 0.4405(13) 0.052(3) Uani d PDU 0.334(2) 1 B 2
H H20' -0.0670 0.2724 0.3911 0.062 Uiso calc PR 0.334(2) 1 B 2
C C21' 0.1282(16) 0.1300(14) 0.4422(11) 0.047(2) Uani d PDU 0.334(2) 1 B 2
H H21' 0.1070 0.0730 0.3968 0.057 Uiso calc PR 0.334(2) 1 B 2

loop_
_atom_site_aniso_label
_atom_site_aniso_U_11
_atom_site_aniso_U_22
_atom_site_aniso_U_33
_atom_site_aniso_U_12
_atom_site_aniso_U_13
_atom_site_aniso_U_23
C1 0.0279(8) 0.0281(8) 0.0361(9) 0.0034(6) -0.0017(6) -0.0028(7)
C2 0.0422(10) 0.0311(9) 0.0500(11) -0.0004(7) 0.0003(8) -0.0039(8)
C3 0.0519(12) 0.0392(10) 0.0481(11) -0.0016(9) 0.0018(9) 0.0128(9)
C4 0.0492(11) 0.0563(12) 0.0337(9) 0.0028(9) 0.0014(8) 0.0070(9)
C5 0.0453(10) 0.0435(10) 0.0306(9) 0.0000(8) -0.0037(7) -0.0039(8)
C6 0.0274(8) 0.0333(8) 0.0313(8) 0.0014(6) -0.0012(6) -0.0043(7)
C7 0.0335(8) 0.0287(8) 0.0280(8) -0.0007(6) -0.0042(6) -0.0052(6)
C8 0.0326(9) 0.0304(8) 0.0357(9) -0.0016(7) 0.0012(7) -0.0037(7)
C9 0.0369(9) 0.0310(8) 0.0325(8) -0.0008(7) 0.0020(7) -0.0061(7)
C10 0.0356(9) 0.0229(7) 0.0327(8) 0.0015(6) -0.0034(7) -0.0025(6)
C13 0.0374(10) 0.0515(11) 0.0514(11) 0.0012(8) -0.0059(8) -0.0142(9)
C12 0.0412(11) 0.0531(12) 0.0532(12) 0.0095(9) -0.0098(9) -0.0055(9)
C11 0.0364(10) 0.0370(10) 0.0531(11) 0.0045(7) 0.0094(8) -0.0090(8)
O1 0.0387(6) 0.0243(5) 0.0313(6) 0.0015(4) -0.0071(5) -0.0056(4)
O2 0.0718(10) 0.0432(8) 0.0817(11) 0.0155(7) -0.0040(8) -0.0182(8)
C14 0.0363(9) 0.0294(8) 0.0326(8) 0.0028(7) -0.0051(7) -0.0062(7)
S1 0.0510(4) 0.0399(3) 0.0587(4) 0.0006(3) 0.0117(3) -0.0180(3)
C15 0.0459(18) 0.0312(17) 0.048(2) -0.0016(12) -0.0048(16) -0.0055(14)
C16 0.0471(16) 0.0316(12) 0.0608(16) -0.0015(12) -0.0115(13) -0.0114(11)
C17 0.0575(17) 0.0288(13) 0.0560(17) 0.0017(13) -0.0049(13) -0.0167(12)
S1' 0.092(7) 0.034(4) 0.057(6) -0.014(4) 0.010(4) -0.013(4)
C15' 0.0459(18) 0.0312(17) 0.048(2) -0.0016(12) -0.0048(16) -0.0055(14)
C16' 0.044(7) 0.027(6) 0.050(8) -0.011(6) -0.012(6) -0.011(6)
C17' 0.044(10) 0.024(7) 0.059(10) -0.007(7) -0.011(8) -0.005(7)
S2 0.0436(5) 0.0523(7) 0.0469(7) -0.0053(5) -0.0108(5) -0.0146(5)
C18 0.036(2) 0.033(3) 0.029(2) -0.009(2) 0.0018(18) -0.010(2)
C19 0.073(3) 0.056(4) 0.044(3) -0.010(3) -0.007(2) -0.020(3)
C20 0.081(4) 0.052(2) 0.052(3) -0.027(2) 0.000(2) -0.028(2)
C21 0.060(3) 0.060(3) 0.055(2) -0.022(3) -0.0015(19) -0.036(3)
S2' 0.0763(18) 0.0347(12) 0.0595(18) -0.0008(11) -0.0097(14) -0.0163(10)
C18' 0.071(6) 0.029(5) 0.041(6) 0.004(5) -0.007(5) -0.006(4)
C19' 0.079(7) 0.051(5) 0.044(5) -0.007(4) -0.017(4) -0.028(4)
C20' 0.059(4) 0.060(6) 0.043(4) -0.006(4) -0.009(3) -0.023(4)
C21' 0.055(6) 0.056(5) 0.041(5) -0.022(4) -0.003(4) -0.026(4)

loop_
_atom_type_symbol
_atom_type_description
_atom_type_scat_dispersion_real
_atom_type_scat_dispersion_imag
_atom_type_scat_source
C C 0.0033 0.0016 'International Tables Vol C Tables 4.2.6.8 and 6.1.1.4'
H H 0.0000 0.0000 'International Tables Vol C Tables 4.2.6.8 and 6.1.1.4'
O O 0.0106 0.0060 'International Tables Vol C Tables 4.2.6.8 and 6.1.1.4'
S S 0.1246 0.1234 'International Tables Vol C Tables 4.2.6.8 and 6.1.1.4'

loop_
_geom_angle_atom_site_label_1
_geom_angle_atom_site_label_2
_geom_angle_atom_site_label_3
_geom_angle
C2 C1 C6 121.96(16)
C2 C1 C10 132.73(15)
C6 C1 C10 104.99(13)
C1 C2 C3 116.87(17)
C1 C2 H2 121.6
C3 C2 H2 121.6
C4 C3 C2 121.60(17)
C4 C3 H3 119.2
C2 C3 H3 119.2
C3 C4 C5 121.10(17)
C3 C4 H4 119.5
C5 C4 H4 119.5
C6 C5 C4 117.33(16)
C6 C5 H5 121.3
C4 C5 H5 121.3
C5 C6 C1 121.12(15)
C5 C6 C7 132.87(15)
C1 C6 C7 105.81(13)
O1 C7 C14 111.68(12)
O1 C7 C6 100.32(11)
C14 C7 C6 118.01(13)
O1 C7 C8 99.09(12)
C14 C7 C8 116.34(13)
C6 C7 C8 108.61(12)
C9 C8 C13 107.84(13)
C9 C8 C7 101.82(12)
C13 C8 C7 116.37(14)
C9 C8 H8 110.1
C13 C8 H8 110.1
C7 C8 H8 110.1
C11 C9 C8 106.05(14)
C11 C9 C10 114.47(13)
C8 C9 C10 101.93(12)
C11 C9 H9 111.3
C8 C9 H9 111.3
C10 C9 H9 111.3
O1 C10 C18' 110.3(4)
O1 C10 C18 110.6(2)
O1 C10 C1 100.81(12)
C18' C10 C1 115.8(5)
C18 C10 C1 118.9(3)
O1 C10 C9 101.51(11)
C18' C10 C9 119.8(5)
C18 C10 C9 116.4(2)
C1 C10 C9 106.12(13)
C12 C13 C8 106.01(14)
C12 C13 H13A 110.5
C8 C13 H13A 110.5
C12 C13 H13B 110.5
C8 C13 H13B 110.5
H13A C13 H13B 108.7
C11 C12 C13 107.02(16)
C11 C12 H12A 110.3
C13 C12 H12A 110.3
C11 C12 H12B 110.3
C13 C12 H12B 110.3
H12A C12 H12B 108.6
O2 C11 C12 124.99(19)
O2 C11 C9 125.42(19)
C12 C11 C9 109.52(15)
C10 O1 C7 97.08(11)
C15 C14 C15' 111.7(9)
C15 C14 C7 128.0(3)
C15' C14 C7 118.0(8)
C15' C14 S1' 118.7(10)
C7 C14 S1' 121.8(6)
C15 C14 S1 110.6(3)
C7 C14 S1 121.36(12)
S1' C14 S1 116.7(6)
C14 S1 C17 91.77(12)
C14 C15 C16 113.5(4)
C14 C15 H15 123.3
C16 C15 H15 123.3
C17 C16 C15 111.7(4)
C17 C16 H16 124.2
C15 C16 H16 124.2
C16 C17 S1 112.4(3)
C16 C17 H17 123.8
S1 C17 H17 123.8
C14 S1' C17' 85.9(13)
C14 C15' C16' 105.4(17)
C14 C15' H15' 127.3
C16' C15' H15' 127.3
C17' C16' C15' 109(3)
C17' C16' H16' 125.6
C15' C16' H16' 125.6
C16' C17' S1' 117(2)
C16' C17' H17' 121.7
S1' C17' H17' 121.7
C18 S2 C21 92.4(3)
C19 C18 C10 123.5(5)
C19 C18 S2 114.5(5)
C10 C18 S2 122.0(3)
C18 C19 C20 106.7(8)
C18 C19 H19 126.6
C20 C19 H19 126.6
C21 C20 C19 116.1(7)
C21 C20 H20 121.9
C19 C20 H20 121.9
C20 C21 S2 110.3(6)
C20 C21 H21 124.8
S2 C21 H21 124.8
C18' S2' C21' 96.1(7)
C19' C18' C10 122.6(8)
C19' C18' S2' 110.9(8)
C10 C18' S2' 126.3(7)
C18' C19' C20' 109.8(13)
C18' C19' H19' 125.1
C20' C19' H19' 125.1
C21' C20' C19' 115.6(15)
C21' C20' H20' 122.2
C19' C20' H20' 122.2
C20' C21' S2' 107.5(12)
C20' C21' H21' 126.3
S2' C21' H21' 126.3

loop_
_geom_bond_atom_site_label_1
_geom_bond_atom_site_label_2
_geom_bond_distance
C1 C2 1.380(2)
C1 C6 1.383(2)
C1 C10 1.512(2)
C2 C3 1.398(3)
C2 H2 0.9300
C3 C4 1.368(3)
C3 H3 0.9300
C4 C5 1.405(2)
C4 H4 0.9300
C5 C6 1.379(2)
C5 H5 0.9300
C6 C7 1.512(2)
C7 O1 1.4709(18)
C7 C14 1.484(2)
C7 C8 1.562(2)
C8 C9 1.538(2)
C8 C13 1.541(3)
C8 H8 0.9800
C9 C11 1.520(2)
C9 C10 1.565(2)
C9 H9 0.9800
C10 O1 1.4462(17)
C10 C18' 1.481(6)
C10 C18 1.494(3)
C13 C12 1.528(2)
C13 H13A 0.9700
C13 H13B 0.9700
C12 C11 1.506(3)
C12 H12A 0.9700
C12 H12B 0.9700
C11 O2 1.197(2)
C14 C15 1.365(4)
C14 C15' 1.435(10)
C14 S1' 1.667(9)
C14 S1 1.7109(17)
S1 C17 1.718(2)
C15 C16 1.421(5)
C15 H15 0.9300
C16 C17 1.343(3)
C16 H16 0.9300
C17 H17 0.9300
S1' C17' 1.715(10)
C15' C16' 1.440(10)
C15' H15' 0.9300
C16' C17' 1.437(10)
C16' H16' 0.9300
C17' H17' 0.9300
S2 C18 1.684(5)
S2 C21 1.706(5)
C18 C19 1.410(7)
C19 C20 1.437(8)
C19 H19 0.9300
C20 C21 1.362(6)
C20 H20 0.9300
C21 H21 0.9300
S2' C18' 1.680(7)
S2' C21' 1.714(8)
C18' C19' 1.420(9)
C19' C20' 1.438(9)
C19' H19' 0.9300
C20' C21' 1.399(9)
C20' H20' 0.9300
C21' H21' 0.9300

loop_
_geom_hbond_atom_site_label_D
_geom_hbond_atom_site_label_H
_geom_hbond_atom_site_label_A
_geom_hbond_site_symmetry_A
_geom_hbond_distance_DH
_geom_hbond_distance_HA
_geom_hbond_distance_DA
_geom_hbond_angle_DHA
C19 H19 O2 ----- 0.93 2.55 3.282(9) 135
C20 H20 O2 2_656 0.93 2.50 3.384(8) 159
C15 H15 Cg2 2_666 0.93 2.74 3.605(6) 154
C21 H21 Cg1 2_566 0.93 2.86 3.731(8) 156

loop_
_geom_torsion_atom_site_label_1
_geom_torsion_atom_site_label_2
_geom_torsion_atom_site_label_3
_geom_torsion_atom_site_label_4
_geom_torsion
C6 C1 C2 C3 0.9(2)
C10 C1 C2 C3 173.29(18)
C1 C2 C3 C4 -1.2(3)
C2 C3 C4 C5 0.3(3)
C3 C4 C5 C6 0.8(3)
C4 C5 C6 C1 -1.1(2)
C4 C5 C6 C7 -175.18(16)
C2 C1 C6 C5 0.3(2)
C10 C1 C6 C5 -173.95(15)
C2 C1 C6 C7 175.76(15)
C10 C1 C6 C7 1.51(16)
C5 C6 C7 O1 -154.30(17)
C1 C6 C7 O1 31.01(15)
C5 C6 C7 C14 -32.8(2)
C1 C6 C7 C14 152.48(14)
C5 C6 C7 C8 102.4(2)
C1 C6 C7 C8 -72.33(15)
O1 C7 C8 C9 -39.30(14)
C14 C7 C8 C9 -159.08(13)
C6 C7 C8 C9 64.90(15)
O1 C7 C8 C13 -156.24(13)
C14 C7 C8 C13 83.98(18)
C6 C7 C8 C13 -52.04(17)
C13 C8 C9 C11 8.25(17)
C7 C8 C9 C11 -114.71(14)
C13 C8 C9 C10 128.33(14)
C7 C8 C9 C10 5.38(15)
C2 C1 C10 O1 152.40(17)
C6 C1 C10 O1 -34.24(15)
C2 C1 C10 C18' 33.4(5)
C6 C1 C10 C18' -153.2(5)
C2 C1 C10 C18 31.4(3)
C6 C1 C10 C18 -155.2(3)
C2 C1 C10 C9 -102.1(2)
C6 C1 C10 C9 71.22(15)
C11 C9 C10 O1 144.99(13)
C8 C9 C10 O1 30.99(14)
C11 C9 C10 C18' -93.4(6)
C8 C9 C10 C18' 152.7(6)
C11 C9 C10 C18 -94.9(3)
C8 C9 C10 C18 151.1(3)
C11 C9 C10 C1 40.03(17)
C8 C9 C10 C1 -73.96(14)
C9 C8 C13 C12 -16.94(19)
C7 C8 C13 C12 96.62(17)
C8 C13 C12 C11 19.1(2)
C13 C12 C11 O2 168.38(19)
C13 C12 C11 C9 -14.4(2)
C8 C9 C11 O2 -179.04(18)
C10 C9 C11 O2 69.4(2)
C8 C9 C11 C12 3.79(18)
C10 C9 C11 C12 -107.75(17)
C18' C10 O1 C7 175.2(6)
C18 C10 O1 C7 179.1(3)
C1 C10 O1 C7 52.34(13)
C9 C10 O1 C7 -56.77(13)
C14 C7 O1 C10 -177.00(13)
C6 C7 O1 C10 -51.13(13)
C8 C7 O1 C10 59.83(12)
O1 C7 C14 C15 -99.5(3)
C6 C7 C14 C15 145.1(3)
C8 C7 C14 C15 13.3(4)
O1 C7 C14 C15' 99.5(11)
C6 C7 C14 C15' -15.9(11)
C8 C7 C14 C15' -147.8(11)
O1 C7 C14 S1' -95.0(8)
C6 C7 C14 S1' 149.6(8)
C8 C7 C14 S1' 17.8(8)
O1 C7 C14 S1 79.51(16)
C6 C7 C14 S1 -35.94(19)
C8 C7 C14 S1 -167.75(12)
C15 C14 S1 C17 0.0(3)
C15' C14 S1 C17 97(3)
C7 C14 S1 C17 -179.14(16)
S1' C14 S1 C17 -4.4(8)
C15' C14 C15 C16 -18.8(11)
C7 C14 C15 C16 179.1(2)
S1' C14 C15 C16 147(7)
S1 C14 C15 C16 0.1(4)
C14 C15 C16 C17 -0.1(3)
C15 C16 C17 S1 0.14(18)
C14 S1 C17 C16 -0.08(19)
C15 C14 S1' C17' -35(7)
C15' C14 S1' C17' -20.5(18)
C7 C14 S1' C17' 174.1(10)
S1 C14 S1' C17' -0.6(12)
C15 C14 C15' C16' 25.8(18)
C7 C14 C15' C16' -170.2(12)
S1' C14 C15' C16' 24(2)
S1 C14 C15' C16' -64(2)
C14 C15' C16' C17' -13.3(12)
C15' C16' C17' S1' 0.0(2)
C14 S1' C17' C16' 11.0(10)
O1 C10 C18 C19 167.7(3)
C18' C10 C18 C19 -106(10)
C1 C10 C18 C19 -76.4(4)
C9 C10 C18 C19 52.5(4)
O1 C10 C18 S2 -15.6(4)
C18' C10 C18 S2 71(10)
C1 C10 C18 S2 100.3(4)
C9 C10 C18 S2 -130.7(3)
C21 S2 C18 C19 -0.18(14)
C21 S2 C18 C10 -177.2(5)
C10 C18 C19 C20 176.7(6)
S2 C18 C19 C20 -0.26(18)
C18 C19 C20 C21 0.7(4)
C19 C20 C21 S2 -0.9(4)
C18 S2 C21 C20 0.6(3)
O1 C10 C18' C19' -7.4(8)
C18 C10 C18' C19' -102(10)
C1 C10 C18' C19' 106.2(6)
C9 C10 C18' C19' -124.6(5)
O1 C10 C18' S2' 167.7(7)
C18 C10 C18' S2' 73(10)
C1 C10 C18' S2' -78.6(10)
C9 C10 C18' S2' 50.5(11)
C21' S2' C18' C19' -0.10(15)
C21' S2' C18' C10 -175.7(12)
C10 C18' C19' C20' 175.6(12)
S2' C18' C19' C20' -0.16(19)
C18' C19' C20' C21' 0.4(4)
C19' C20' C21' S2' -0.5(4)
C18' S2' C21' C20' 0.3(3)
